data_4117345
loop_
_publ_author_name
'Wei Jiang'
'Karol Nowosinski'
'Nora L. L\"ow'
'Egor V. Dzyuba'
'Fabian Klautzsch'
'Andreas Sch\"afer'
'Juhani Huuskonen'
'Kari Rissanen'
'Christoph A. Schalley'

_publ_contact_author_address
;Department of Chemistry
University of Jyvaskyla
P.O. Box 35
FIN-40014 Jyvaskyla, Finland
;
_publ_contact_author_email juhani.s-p.huuskonen@jyu.fi
_publ_contact_author_fax 358(14)2602501
_publ_contact_author_name 'Rissanen, Kari'
_publ_contact_author_phone 358(50)5623721
_publ_section_title
;
 Chelate Cooperativity and Spacer Length Effects on the Assembly
 Thermodynamics and Kinetics of Divalent Pseudorotaxanes
;
_journal_name_full 'Journal of the American Chemical Society'
_journal_page_first 1860
_journal_page_last 1868
_journal_paper_doi 10.1021/ja2107096
_journal_volume 134
_journal_year 2012
_chemical_formula_sum 'C95 H115 Cl3 F12 N8 O19 P2'
_chemical_formula_weight 2069.24
_chemical_name_systematic
;
 ?
;
_space_group_IT_number 14
_symmetry_cell_setting monoclinic
_symmetry_space_group_name_Hall '-P 2yn'
_symmetry_space_group_name_H-M 'P 1 21/n 1'
_atom_sites_solution_hydrogens geom
_atom_sites_solution_primary direct
_atom_sites_solution_secondary difmap
_audit_creation_date 2011-10-17T09:06:18-00:00
_audit_creation_method 'WinGX routine CIF_UPDATE'
_cell_angle_alpha 90
_cell_angle_beta 99.43(3)
_cell_angle_gamma 90
_cell_formula_units_Z 4
_cell_length_a 14.484(3)
_cell_length_b 32.495(7)
_cell_length_c 22.293(5)
_cell_measurement_reflns_used 22870
_cell_measurement_temperature 173(2)
_cell_measurement_theta_max 63.57
_cell_measurement_theta_min 5.63
_cell_volume 10351(4)
_computing_cell_refinement 'HKL Scalepack (Otwinowski & Minor 1997)'
_computing_data_collection 'Collect (Bruker AXS BV, 1997-2004)'
_computing_data_reduction 'HKL Denzo and Scalepack (Otwinowski & Minor 1997)'
_computing_structure_refinement 'SHELXL-97 (Sheldrick, 2008)'
_diffrn_ambient_temperature 173(2)
_diffrn_detector_area_resol_mean 9
_diffrn_measured_fraction_theta_full 0.916
_diffrn_measured_fraction_theta_max 0.916
_diffrn_measurement_device '95mm CCD camera on \k-goniostat'
_diffrn_measurement_device_type KappaCCD
_diffrn_measurement_method CCD
_diffrn_orient_matrix_type 'by Bruker AXS Collect from scalepack cell'
_diffrn_orient_matrix_UB_11 0.0332729
_diffrn_orient_matrix_UB_12 0.0116901
_diffrn_orient_matrix_UB_13 0.0391388
_diffrn_orient_matrix_UB_21 0.0600356
_diffrn_orient_matrix_UB_22 0
_diffrn_orient_matrix_UB_23 -0.0166595
_diffrn_orient_matrix_UB_31 -0.0136638
_diffrn_orient_matrix_UB_32 0.0284669
_diffrn_orient_matrix_UB_33 -0.0160726
_diffrn_radiation_monochromator graphite
_diffrn_radiation_type CuK\a
_diffrn_radiation_wavelength 1.54178
_diffrn_reflns_av_R_equivalents 0.1503
_diffrn_reflns_av_unetI/netI 0.1022
_diffrn_reflns_limit_h_max 16
_diffrn_reflns_limit_h_min -14
_diffrn_reflns_limit_k_max 35
_diffrn_reflns_limit_k_min -35
_diffrn_reflns_limit_l_max 25
_diffrn_reflns_limit_l_min -25
_diffrn_reflns_number 73922
_diffrn_reflns_theta_full 63.57
_diffrn_reflns_theta_max 63.57
_diffrn_reflns_theta_min 5.63
_exptl_absorpt_coefficient_mu 1.864
_exptl_absorpt_correction_T_max 0.77
_exptl_absorpt_correction_T_min 0.57
_exptl_absorpt_correction_type multi-scan
_exptl_absorpt_process_details
;SADABS - Bruker/Siemens area detector absorption 
and other correction - V2.03
;
_exptl_crystal_colour colourless
_exptl_crystal_density_diffrn 1.328
_exptl_crystal_description block
_exptl_crystal_F_000 4328
_exptl_crystal_size_max 0.35
_exptl_crystal_size_mid 0.2
_exptl_crystal_size_min 0.15
_refine_diff_density_max 1.192
_refine_diff_density_min -0.784
_refine_diff_density_rms 0.094
_refine_ls_extinction_coef 0.00041(10)
_refine_ls_extinction_expression Fc^*^=kFc[1+0.001xFc^2^\l^3^/sin(2\q)]^-1/4^
_refine_ls_extinction_method SHELXL
_refine_ls_goodness_of_fit_ref 1.149
_refine_ls_hydrogen_treatment constr
_refine_ls_matrix_type full
_refine_ls_number_parameters 1319
_refine_ls_number_reflns 15565
_refine_ls_number_restraints 230
_refine_ls_restrained_S_all 1.159
_refine_ls_R_factor_all 0.1933
_refine_ls_R_factor_gt 0.1132
_refine_ls_shift/su_max 0.002
_refine_ls_shift/su_mean 0
_refine_ls_structure_factor_coef Fsqd
_refine_ls_weighting_details 'calc w=1/[\s^2^(Fo^2^)+(0.2000P)^2^+0.0000P] where P=(Fo^2^+2Fc^2^)/3'
_refine_ls_weighting_scheme calc
_refine_ls_wR_factor_gt 0.3079
_refine_ls_wR_factor_ref 0.3648
_reflns_number_gt 7767
_reflns_number_total 15565
_reflns_threshold_expression >2\s(I)
_cod_data_source_file ja2107096_si_002.cif
_cod_data_source_block kn148
_cod_original_sg_symbol_H-M 'P 21/n'
_cod_database_code 4117345

loop_
_symmetry_equiv_pos_as_xyz
'x, y, z'
'-x+1/2, y+1/2, -z+1/2'
'-x, -y, -z'
'x-1/2, -y-1/2, z-1/2'

loop_
_atom_site_label
_atom_site_type_symbol
_atom_site_fract_x
_atom_site_fract_y
_atom_site_fract_z
_atom_site_U_iso_or_equiv
_atom_site_adp_type
_atom_site_occupancy
_atom_site_symmetry_multiplicity
_atom_site_calc_flag
_atom_site_refinement_flags
_atom_site_disorder_assembly
_atom_site_disorder_group
C1 C 0.4035(4) -0.0716(2) 0.7212(3) 0.0479(17) Uani 1 1 d . . .
C2 C 0.4911(4) -0.0504(2) 0.7271(3) 0.0469(17) Uani 1 1 d . . .
C3 C 0.4969(4) -0.0072(2) 0.7358(3) 0.0483(17) Uani 1 1 d . . .
H3 H 0.4411 0.0079 0.7368 0.058 Uiso 1 1 calc R . .
C4 C 0.5793(5) 0.0129(2) 0.7426(3) 0.0496(17) Uani 1 1 d . . .
C5 C 0.6645(4) -0.0092(2) 0.7400(3) 0.0453(16) Uani 1 1 d . . .
C6 C 0.6612(4) -0.0502(2) 0.7312(3) 0.0459(16) Uani 1 1 d . . .
H6 H 0.7174 -0.0646 0.7286 0.055 Uiso 1 1 calc R . .
C7 C 0.5756(4) -0.0725(2) 0.7258(3) 0.0427(16) Uani 1 1 d . . .
C8 C 0.5736(4) -0.1162(2) 0.7197(3) 0.0471(17) Uani 1 1 d . . .
C9 C 0.4887(4) -0.1371(2) 0.7196(3) 0.0458(17) Uani 1 1 d . . .
C10 C 0.4832(4) -0.1816(2) 0.7178(3) 0.0495(17) Uani 1 1 d . . .
H10 H 0.5385 -0.1971 0.7169 0.059 Uiso 1 1 calc R . .
C11 C 0.4009(4) -0.2018(2) 0.7176(3) 0.0482(17) Uani 1 1 d . . .
C12 C 0.3170(4) -0.1791(2) 0.7186(3) 0.0480(17) Uani 1 1 d . . .
C13 C 0.3180(4) -0.1376(2) 0.7182(3) 0.0483(17) Uani 1 1 d . . .
H13 H 0.261 -0.1231 0.7176 0.058 Uiso 1 1 calc R . .
C14 C 0.4020(4) -0.1151(2) 0.7186(3) 0.0469(16) Uani 1 1 d . . .
C15 C 0.6630(4) -0.1397(2) 0.7153(3) 0.0489(17) Uani 1 1 d . . .
H15A H 0.7032 -0.1225 0.6936 0.059 Uiso 1 1 calc R . .
H15B H 0.6468 -0.1649 0.6908 0.059 Uiso 1 1 calc R . .
C16 C 0.7183(4) -0.1520(2) 0.7771(4) 0.062(2) Uani 1 1 d . . .
H16A H 0.6793 -0.1699 0.7986 0.074 Uiso 1 1 calc R . .
H16B H 0.7344 -0.127 0.8021 0.074 Uiso 1 1 calc R . .
C17 C 0.8085(5) -0.1748(3) 0.7692(5) 0.083(3) Uani 1 1 d . . .
H17A H 0.8429 -0.1824 0.8092 0.124 Uiso 1 1 calc R . .
H17B H 0.8475 -0.1568 0.7485 0.124 Uiso 1 1 calc R . .
H17C H 0.7925 -0.1997 0.7448 0.124 Uiso 1 1 calc R . .
C18 C 0.3131(4) -0.0478(2) 0.7180(3) 0.0571(19) Uani 1 1 d . . .
H18A H 0.2625 -0.063 0.6919 0.068 Uiso 1 1 calc R . .
H18B H 0.3201 -0.0208 0.6986 0.068 Uiso 1 1 calc R . .
C19 C 0.2847(5) -0.0407(3) 0.7800(4) 0.078(2) Uani 1 1 d . . .
H19A H 0.2768 -0.0676 0.7992 0.093 Uiso 1 1 calc R . .
H19B H 0.3356 -0.0257 0.8063 0.093 Uiso 1 1 calc R . .
C20 C 0.1955(6) -0.0165(3) 0.7762(5) 0.101(3) Uani 1 1 d . . .
H20A H 0.1811 -0.0123 0.8172 0.151 Uiso 1 1 calc R . .
H20B H 0.1443 -0.0318 0.7516 0.151 Uiso 1 1 calc R . .
H20C H 0.2029 0.0102 0.7572 0.151 Uiso 1 1 calc R . .
C21 C 0.8311(4) -0.0058(2) 0.7577(4) 0.069(2) Uani 1 1 d . . .
H21A H 0.8443 -0.0171 0.7188 0.082 Uiso 1 1 calc R . .
H21B H 0.8306 -0.0288 0.7869 0.082 Uiso 1 1 calc R . .
C22 C 0.9033(5) 0.0255(3) 0.7825(5) 0.088(3) Uani 1 1 d . . .
H22A H 0.8835 0.0395 0.8177 0.106 Uiso 1 1 calc R . .
H22B H 0.9633 0.0113 0.797 0.106 Uiso 1 1 calc R . .
C24 C 1.0164(5) 0.0701(3) 0.6647(5) 0.096(3) Uani 1 1 d D . .
H24A H 1.0428 0.0954 0.6854 0.116 Uiso 1 1 calc R . .
H24B H 1.0661 0.0567 0.646 0.116 Uiso 1 1 calc R . .
C25 C 0.9689(6) 0.0990(3) 0.5672(4) 0.075(2) Uani 1 1 d . . .
H25A H 0.9147 0.0992 0.5337 0.09 Uiso 1 1 calc R . .
H25B H 1.0187 0.082 0.5539 0.09 Uiso 1 1 calc R . .
C26 C 1.0044(5) 0.1424(2) 0.5784(4) 0.0614(19) Uani 1 1 d . . .
H26A H 1.0553 0.1433 0.6139 0.074 Uiso 1 1 calc R . .
H26B H 1.029 0.153 0.5424 0.074 Uiso 1 1 calc R . .
C27 C 0.9440(5) 0.2072(2) 0.5985(3) 0.0524(18) Uani 1 1 d . . .
C28 C 0.8623(5) 0.2329(2) 0.5998(3) 0.0556(18) Uani 1 1 d . . .
C29 C 0.6973(5) 0.2398(3) 0.5910(4) 0.070(2) Uani 1 1 d . . .
H29A H 0.6925 0.2585 0.5556 0.084 Uiso 1 1 calc R . .
H29B H 0.7012 0.2566 0.6284 0.084 Uiso 1 1 calc R . .
C30 C 0.6148(6) 0.2121(3) 0.5847(4) 0.084(3) Uani 1 1 d . . .
H30A H 0.557 0.2284 0.573 0.1 Uiso 1 1 calc R . .
H30B H 0.6186 0.1918 0.5521 0.1 Uiso 1 1 calc R . .
C31 C 0.5394(6) 0.2008(3) 0.6693(5) 0.085(3) Uani 1 1 d . . .
H31A H 0.4802 0.1976 0.6405 0.102 Uiso 1 1 calc R . .
H31B H 0.5453 0.2302 0.6808 0.102 Uiso 1 1 calc R . .
C32 C 0.5324(9) 0.1779(4) 0.7217(7) 0.147(6) Uani 1 1 d . . .
H32A H 0.566 0.1936 0.7567 0.176 Uiso 1 1 calc R . .
H32B H 0.4654 0.1779 0.7261 0.176 Uiso 1 1 calc R . .
C33 C 0.5418(5) 0.1194(2) 0.7814(4) 0.067(2) Uani 1 1 d . . .
H33A H 0.4921 0.1339 0.7987 0.08 Uiso 1 1 calc R . .
H33B H 0.5989 0.1187 0.8127 0.08 Uiso 1 1 calc R . .
C34 C 0.5109(5) 0.0764(2) 0.7644(3) 0.0577(19) Uani 1 1 d . . .
H34A H 0.4847 0.0632 0.798 0.069 Uiso 1 1 calc R . .
H34B H 0.4621 0.0766 0.7277 0.069 Uiso 1 1 calc R . .
C35 C 0.1552(4) -0.1818(2) 0.7312(3) 0.0572(19) Uani 1 1 d . . .
H35A H 0.1279 -0.1657 0.6949 0.069 Uiso 1 1 calc R . .
H35B H 0.1706 -0.1627 0.766 0.069 Uiso 1 1 calc R . .
C36 C 0.0882(5) -0.2135(3) 0.7446(4) 0.066(2) Uani 1 1 d . . .
H36A H 0.1185 -0.2303 0.7794 0.08 Uiso 1 1 calc R . .
H36B H 0.0335 -0.1996 0.7571 0.08 Uiso 1 1 calc R . .
C37 C -0.0313(5) -0.2285(3) 0.6612(4) 0.078(2) Uani 1 1 d . . .
H37A H -0.0242 -0.2022 0.64 0.093 Uiso 1 1 calc R . .
H37B H -0.0757 -0.2239 0.6899 0.093 Uiso 1 1 calc R . .
C38 C -0.0715(5) -0.2606(5) 0.6149(4) 0.118(5) Uani 1 1 d . . .
H38A H -0.103 -0.2814 0.6369 0.141 Uiso 1 1 calc R . .
H38B H -0.1212 -0.2468 0.586 0.141 Uiso 1 1 calc R . .
C39 C -0.0718(7) -0.3009(3) 0.5322(4) 0.093(3) Uani 1 1 d . . .
H39A H -0.0347 -0.2998 0.4986 0.111 Uiso 1 1 calc R . .
H39B H -0.1314 -0.2862 0.5185 0.111 Uiso 1 1 calc R . .
C40 C -0.0923(5) -0.3438(3) 0.5438(3) 0.064(2) Uani 1 1 d . . .
H40A H -0.1205 -0.3459 0.5813 0.077 Uiso 1 1 calc R . .
H40B H -0.1376 -0.3549 0.5095 0.077 Uiso 1 1 calc R . .
C41 C 0.2186(9) -0.4396(4) 0.5502(6) 0.129(4) Uani 1 1 d U . .
H41A H 0.2022 -0.4632 0.5226 0.155 Uiso 1 1 calc R . .
H41B H 0.2461 -0.4497 0.5912 0.155 Uiso 1 1 calc R . .
C42 C 0.2854(10) -0.4079(5) 0.5242(8) 0.181(7) Uani 1 1 d U . .
H42A H 0.3313 -0.4224 0.5034 0.217 Uiso 1 1 calc R . .
H42B H 0.2491 -0.3883 0.4956 0.217 Uiso 1 1 calc R . .
C43 C 0.3946(12) -0.3527(5) 0.5623(8) 0.215(8) Uani 1 1 d DU . .
H43A H 0.435 -0.3631 0.5339 0.257 Uiso 1 1 calc R . .
H43B H 0.3565 -0.3296 0.5426 0.257 Uiso 1 1 calc R . .
C44 C 0.4497(9) -0.3396(7) 0.6175(10) 0.214(9) Uani 1 1 d U . .
H44A H 0.4954 -0.319 0.608 0.256 Uiso 1 1 calc R . .
H44B H 0.4855 -0.3635 0.6366 0.256 Uiso 1 1 calc R . .
C45 C 0.4460(6) -0.3115(3) 0.7205(5) 0.092(3) Uani 1 1 d . . .
H45A H 0.5018 -0.3294 0.7303 0.111 Uiso 1 1 calc R . .
H45B H 0.4051 -0.3164 0.7512 0.111 Uiso 1 1 calc R . .
C46 C 0.4761(5) -0.2674(2) 0.7230(4) 0.066(2) Uani 1 1 d . . .
H46A H 0.5166 -0.2613 0.7623 0.079 Uiso 1 1 calc R . .
H46B H 0.5111 -0.261 0.6896 0.079 Uiso 1 1 calc R . .
N47 N 1.0271(4) 0.2219(2) 0.6047(2) 0.0578(15) Uani 1 1 d . . .
C48 C 1.0367(5) 0.2641(3) 0.6133(3) 0.062(2) Uani 1 1 d . . .
C49 C 1.1261(6) 0.2818(3) 0.6204(4) 0.074(2) Uani 1 1 d . . .
H49 H 1.1798 0.2649 0.6208 0.088 Uiso 1 1 calc R . .
C50 C 1.1354(8) 0.3232(3) 0.6269(4) 0.086(3) Uani 1 1 d . . .
H50 H 1.1962 0.3351 0.6325 0.103 Uiso 1 1 calc R . .
C51 C 1.0570(9) 0.3488(3) 0.6254(4) 0.093(3) Uani 1 1 d . . .
H51 H 1.0647 0.3777 0.6295 0.112 Uiso 1 1 calc R . .
C52 C 0.9710(8) 0.3322(3) 0.6181(4) 0.085(3) Uani 1 1 d . . .
H52 H 0.9178 0.3495 0.6166 0.102 Uiso 1 1 calc R . .
C53 C 0.9593(6) 0.2892(2) 0.6126(3) 0.066(2) Uani 1 1 d . . .
N54 N 0.8699(5) 0.2729(2) 0.6059(3) 0.0665(17) Uani 1 1 d . . .
C55 C -0.0199(6) -0.4099(3) 0.5642(3) 0.067(2) Uani 1 1 d . . .
C56 C 0.0665(8) -0.4352(5) 0.5660(4) 0.109(4) Uani 1 1 d . . .
N57 N 0.0626(7) -0.4736(3) 0.5743(4) 0.095(3) Uani 1 1 d . . .
C58 C -0.0198(10) -0.4905(4) 0.5881(5) 0.100(3) Uani 1 1 d . . .
C59 C -0.0175(11) -0.5328(4) 0.5968(6) 0.117(4) Uani 1 1 d . . .
H59 H 0.0362 -0.5487 0.5927 0.14 Uiso 1 1 calc R . .
C60 C -0.0930(16) -0.5497(7) 0.6110(8) 0.172(9) Uani 1 1 d . . .
H60 H -0.0908 -0.578 0.6219 0.206 Uiso 1 1 calc R . .
C61 C -0.1762(18) -0.5284(6) 0.6108(6) 0.182(9) Uani 1 1 d . . .
H61 H -0.2303 -0.5427 0.6186 0.218 Uiso 1 1 calc R . .
C62 C -0.1811(9) -0.4844(4) 0.5987(5) 0.113(4) Uani 1 1 d . . .
H62 H -0.2364 -0.4687 0.5988 0.135 Uiso 1 1 calc R . .
C63 C -0.0948(9) -0.4668(4) 0.5865(4) 0.097(3) Uani 1 1 d . . .
N64 N -0.0939(6) -0.4227(3) 0.5730(3) 0.088(2) Uani 1 1 d . . .
C71 C 0.2044(4) -0.3404(2) 0.7123(3) 0.0494(17) Uani 1 1 d . . .
C72 C 0.2172(5) -0.3145(3) 0.7615(4) 0.067(2) Uani 1 1 d . . .
H72 H 0.2121 -0.2856 0.7554 0.08 Uiso 1 1 calc R . .
C73 C 0.2376(6) -0.3301(3) 0.8208(4) 0.076(2) Uani 1 1 d . . .
H73 H 0.2478 -0.312 0.8547 0.091 Uiso 1 1 calc R . .
C74 C 0.2428(5) -0.3721(3) 0.8294(4) 0.070(2) Uani 1 1 d . . .
H74 H 0.2543 -0.383 0.8695 0.084 Uiso 1 1 calc R . .
C75 C 0.2315(5) -0.3980(3) 0.7810(4) 0.073(2) Uani 1 1 d . . .
H75 H 0.2367 -0.4269 0.7871 0.087 Uiso 1 1 calc R . .
C76 C 0.2128(5) -0.3822(3) 0.7237(4) 0.070(2) Uani 1 1 d . . .
H76 H 0.2052 -0.4006 0.6901 0.084 Uiso 1 1 calc R . .
C77 C 0.1794(5) -0.3256(3) 0.6477(3) 0.069(2) Uani 1 1 d . . .
H77A H 0.2099 -0.3437 0.621 0.083 Uiso 1 1 calc R . .
H77B H 0.1109 -0.328 0.6348 0.083 Uiso 1 1 calc R . .
C79 C 0.1959(6) -0.2710(3) 0.5733(3) 0.083(3) Uani 1 1 d . . .
H79A H 0.129 -0.273 0.5548 0.099 Uiso 1 1 calc R . .
H79B H 0.2318 -0.2901 0.5514 0.099 Uiso 1 1 calc R . .
C80 C 0.2301(6) -0.2274(3) 0.5670(3) 0.066(2) Uani 1 1 d . . .
C81 C 0.1702(6) -0.1950(4) 0.5632(4) 0.083(3) Uani 1 1 d . . .
H81 H 0.1054 -0.2002 0.5623 0.099 Uiso 1 1 calc R . .
C82 C 0.2006(5) -0.1547(3) 0.5605(3) 0.078(3) Uani 1 1 d . . .
H82 H 0.1576 -0.1326 0.559 0.093 Uiso 1 1 calc R . .
C83 C 0.2938(5) -0.1472(3) 0.5600(3) 0.064(2) Uani 1 1 d . . .
C84 C 0.3552(5) -0.1796(3) 0.5627(3) 0.064(2) Uani 1 1 d . . .
H84 H 0.4197 -0.1748 0.5623 0.077 Uiso 1 1 calc R . .
C85 C 0.3221(5) -0.2196(3) 0.5661(3) 0.069(2) Uani 1 1 d . . .
H85 H 0.3648 -0.2419 0.5677 0.083 Uiso 1 1 calc R . .
C87 C 0.4173(5) -0.0994(3) 0.5595(3) 0.063(2) Uani 1 1 d . . .
H87A H 0.4389 -0.1105 0.5229 0.076 Uiso 1 1 calc R . .
H87B H 0.4533 -0.1129 0.5958 0.076 Uiso 1 1 calc R . .
C88 C 0.4320(5) -0.0543(3) 0.5630(3) 0.064(2) Uani 1 1 d . . .
H88A H 0.3966 -0.0404 0.5269 0.077 Uiso 1 1 calc R . .
H88B H 0.4122 -0.0428 0.6001 0.077 Uiso 1 1 calc R . .
C90 C 0.5707(5) -0.0120(2) 0.5771(3) 0.0511(17) Uani 1 1 d . . .
C91 C 0.5206(5) 0.0237(2) 0.5834(3) 0.0529(18) Uani 1 1 d . . .
H91 H 0.4542 0.023 0.5787 0.063 Uiso 1 1 calc R . .
C92 C 0.5678(5) 0.0598(2) 0.5964(3) 0.0525(17) Uani 1 1 d . . .
H92 H 0.5334 0.0843 0.5999 0.063 Uiso 1 1 calc R . .
C93 C 0.6645(5) 0.0617(2) 0.6047(3) 0.0486(16) Uani 1 1 d . . .
C94 C 0.7140(5) 0.0256(2) 0.5978(3) 0.0516(17) Uani 1 1 d . . .
H94 H 0.7804 0.0263 0.603 0.062 Uiso 1 1 calc R . .
C95 C 0.6675(5) -0.0110(2) 0.5837(3) 0.0522(18) Uani 1 1 d . . .
H95 H 0.7016 -0.0353 0.5785 0.063 Uiso 1 1 calc R . .
C96 C 0.7180(5) 0.1005(2) 0.6205(3) 0.0532(18) Uani 1 1 d . . .
H96A H 0.6844 0.1238 0.5981 0.064 Uiso 1 1 calc R . .
H96B H 0.7803 0.0983 0.6081 0.064 Uiso 1 1 calc R . .
C98 C 0.7993(4) 0.1412(2) 0.7068(3) 0.0534(18) Uani 1 1 d . . .
H98A H 0.7889 0.1638 0.6768 0.064 Uiso 1 1 calc R . .
H98B H 0.8625 0.1298 0.7061 0.064 Uiso 1 1 calc R . .
C99 C 0.7964(4) 0.1584(2) 0.7688(3) 0.0473(16) Uani 1 1 d . . .
C100 C 0.7961(4) 0.2010(3) 0.7757(4) 0.061(2) Uani 1 1 d . . .
H100 H 0.7939 0.218 0.7407 0.073 Uiso 1 1 calc R . .
C101 C 0.7988(5) 0.2193(3) 0.8320(4) 0.072(2) Uani 1 1 d . . .
H101 H 0.7981 0.2484 0.8363 0.086 Uiso 1 1 calc R . .
C102 C 0.8025(5) 0.1940(4) 0.8811(4) 0.077(3) Uani 1 1 d . . .
H102 H 0.8065 0.206 0.9203 0.093 Uiso 1 1 calc R . .
C103 C 0.8007(5) 0.1527(4) 0.8765(4) 0.082(3) Uani 1 1 d . . .
H103 H 0.8005 0.1361 0.9116 0.098 Uiso 1 1 calc R . .
C104 C 0.7992(5) 0.1345(3) 0.8200(4) 0.066(2) Uani 1 1 d . . .
H104 H 0.8 0.1054 0.8166 0.079 Uiso 1 1 calc R . .
C112 C 0.7109(8) -0.1588(3) 0.5257(5) 0.108(3) Uani 1 1 d . . .
H112 H 0.7497 -0.143 0.5592 0.129 Uiso 1 1 calc R . .
C23 C 0.9866(7) 0.0425(5) 0.7088(7) 0.173(7) Uani 1 1 d D . .
H23A H 0.9663 0.0164 0.6878 0.207 Uiso 1 1 calc R . .
H23B H 1.0419 0.0361 0.7398 0.207 Uiso 1 1 calc R . .
N78 N 0.2076(4) -0.28298(19) 0.6393(2) 0.0554(15) Uani 1 1 d . . .
H78A H 0.2693 -0.2797 0.6567 0.067 Uiso 1 1 calc R . .
H78B H 0.1723 -0.2657 0.6591 0.067 Uiso 1 1 calc R . .
N97 N 0.7295(4) 0.10867(19) 0.6883(2) 0.0539(15) Uani 1 1 d . . .
H97A H 0.6729 0.1165 0.6982 0.065 Uiso 1 1 calc R . .
H97B H 0.748 0.0848 0.7091 0.065 Uiso 1 1 calc R . .
O1 O 0.7423(3) 0.01552(14) 0.7487(2) 0.0512(12) Uani 1 1 d . . .
O2 O 0.9170(3) 0.05537(17) 0.7383(3) 0.0762(16) Uani 1 1 d . . .
O3 O 0.9413(3) 0.08042(16) 0.6194(3) 0.0755(16) Uani 1 1 d . . .
O4 O 0.9261(3) 0.16702(15) 0.5897(2) 0.0557(12) Uani 1 1 d . . .
O5 O 0.7798(3) 0.21358(15) 0.5942(2) 0.0590(13) Uani 1 1 d . . .
O6 O 0.6107(4) 0.1911(2) 0.6400(2) 0.090(2) Uani 1 1 d . . .
O7 O 0.5608(4) 0.14076(18) 0.7282(3) 0.0819(17) Uani 1 1 d . . .
O8 O 0.5910(3) 0.05474(15) 0.7529(2) 0.0553(12) Uani 1 1 d . . .
O9 O 0.2387(3) -0.20309(15) 0.72006(19) 0.0507(12) Uani 1 1 d . . .
O10 O 0.0560(3) -0.2402(2) 0.6940(2) 0.0788(17) Uani 1 1 d . . .
O11 O -0.0213(5) -0.2798(2) 0.5838(3) 0.114(3) Uani 1 1 d . . .
O12 O -0.0059(3) -0.3674(2) 0.5508(2) 0.0798(17) Uani 1 1 d . . .
O13 O 0.1392(5) -0.4127(2) 0.5521(3) 0.103(2) Uani 1 1 d . . .
O14 O 0.3319(6) -0.3869(3) 0.5795(6) 0.198(5) Uani 1 1 d DU . .
O15 O 0.3965(4) -0.3218(2) 0.6613(4) 0.099(2) Uani 1 1 d . . .
O16 O 0.3904(3) -0.24348(15) 0.7168(2) 0.0555(12) Uani 1 1 d . . .
O86 O 0.3200(3) -0.10700(18) 0.5567(2) 0.0726(15) Uani 1 1 d . . .
O89 O 0.5301(3) -0.04965(16) 0.5650(2) 0.0635(13) Uani 1 1 d . . .
F1 F 0.6285(5) -0.2668(2) 0.4012(3) 0.139(2) Uani 1 1 d . . .
F2 F 0.6981(4) -0.3115(2) 0.4714(2) 0.123(2) Uani 1 1 d . . .
F3 F 0.5660(5) -0.3483(2) 0.4604(3) 0.139(2) Uani 1 1 d . . .
F4 F 0.4989(4) -0.3031(2) 0.3887(3) 0.122(2) Uani 1 1 d . . .
F5 F 0.6348(4) -0.3340(2) 0.3791(2) 0.121(2) Uani 1 1 d . . .
F6 F 0.5598(4) -0.2821(2) 0.4816(3) 0.119(2) Uani 1 1 d . . .
P1 P 0.59737(18) -0.30757(9) 0.43086(11) 0.0916(8) Uani 1 1 d . . .
Cl1 Cl 0.7864(2) -0.18632(11) 0.48791(14) 0.1269(11) Uani 1 1 d . . .
Cl2 Cl 0.6359(3) -0.19080(14) 0.55852(18) 0.1699(16) Uani 1 1 d . . .
Cl3 Cl 0.6474(4) -0.12472(18) 0.4794(3) 0.236(3) Uani 1 1 d . . .
N200 N 0.2671(8) 0.0350(3) 0.5984(5) 0.126(3) Uani 1 1 d D . .
C201 C 0.2152(7) 0.0138(3) 0.5686(4) 0.085(3) Uani 1 1 d D . .
C202 C 0.1523(7) -0.0135(4) 0.5294(5) 0.114(4) Uani 1 1 d D . .
H20D H 0.1332 -0.0004 0.4897 0.171 Uiso 1 1 calc R . .
H20E H 0.0968 -0.019 0.5481 0.171 Uiso 1 1 calc R . .
H20F H 0.1845 -0.0394 0.5241 0.171 Uiso 1 1 calc R . .
N204 N 0.915(2) -0.0727(9) 0.8994(8) 0.37(2) Uani 1 1 d D . .
C205 C 0.9369(13) -0.0863(5) 0.8566(7) 0.249(16) Uani 1 1 d D . .
C206 C 1.0060(9) -0.0921(4) 0.8098(7) 0.125(5) Uani 1 1 d D . .
H20G H 1.0706 -0.0916 0.8314 0.188 Uiso 1 1 calc R . .
H20H H 0.9969 -0.0697 0.7799 0.188 Uiso 1 1 calc R . .
H20I H 0.9936 -0.1185 0.7889 0.188 Uiso 1 1 calc R . .
O203 O -0.2747(17) -0.4333(5) 0.4531(11) 0.196(10) Uani 0.5 1 d P . .
P2 P 0.94796(16) -0.08977(7) 0.61797(11) 0.0788(7) Uani 1 1 d D . .
F7 F 0.9556(12) -0.1272(4) 0.5724(7) 0.161(8) Uani 0.471(14) 1 d PDU A 1
F8 F 0.9787(12) -0.1234(5) 0.6715(7) 0.158(8) Uani 0.471(14) 1 d PDU A 1
F9 F 0.8431(6) -0.0995(6) 0.6210(9) 0.165(9) Uani 0.471(14) 1 d PDU A 1
F10 F 0.9523(13) -0.0565(5) 0.6703(8) 0.199(10) Uani 0.471(14) 1 d PDU A 1
F11 F 0.9227(18) -0.0581(6) 0.5653(8) 0.294(16) Uani 0.471(14) 1 d PDU A 1
F12 F 1.0585(7) -0.0827(6) 0.6190(10) 0.195(10) Uani 0.471(14) 1 d PDU A 1
F71 F 0.8595(8) -0.0862(4) 0.5628(7) 0.155(7) Uani 0.529(14) 1 d PDU A 2
F81 F 0.9236(15) -0.1366(3) 0.6237(10) 0.228(11) Uani 0.529(14) 1 d PDU A 2
F91 F 0.8794(13) -0.0784(7) 0.6644(8) 0.234(11) Uani 0.529(14) 1 d PDU A 2
F101 F 1.0340(11) -0.0917(6) 0.6700(7) 0.235(12) Uani 0.529(14) 1 d PDU A 2
F111 F 0.9621(13) -0.0416(3) 0.6090(9) 0.202(10) Uani 0.529(14) 1 d PDU A 2
F121 F 1.0097(13) -0.0991(8) 0.5677(7) 0.253(12) Uani 0.529(14) 1 d PDU A 2
O204 O -0.377(2) -0.4739(11) 0.4309(10) 0.270(19) Uani 0.5 1 d P . .

loop_
_atom_site_aniso_label
_atom_site_aniso_U_11
_atom_site_aniso_U_22
_atom_site_aniso_U_33
_atom_site_aniso_U_23
_atom_site_aniso_U_13
_atom_site_aniso_U_12
C1 0.033(3) 0.062(5) 0.048(4) 0.010(3) 0.006(3) 0.011(3)
C2 0.043(4) 0.057(5) 0.041(4) 0.003(3) 0.011(3) 0.006(3)
C3 0.040(4) 0.055(5) 0.051(4) 0.010(3) 0.013(3) 0.007(3)
C4 0.055(4) 0.056(5) 0.039(4) -0.001(3) 0.009(3) 0.005(3)
C5 0.036(3) 0.056(5) 0.044(4) 0.006(3) 0.009(3) 0.001(3)
C6 0.038(3) 0.054(5) 0.046(4) 0.007(3) 0.005(3) 0.002(3)
C7 0.036(3) 0.055(5) 0.037(3) 0.005(3) 0.005(3) 0.005(3)
C8 0.036(3) 0.060(5) 0.046(4) 0.003(3) 0.006(3) 0.002(3)
C9 0.039(3) 0.061(5) 0.039(4) 0.003(3) 0.010(3) 0.010(3)
C10 0.033(3) 0.064(5) 0.051(4) 0.002(4) 0.006(3) 0.002(3)
C11 0.040(4) 0.062(5) 0.042(4) 0.002(3) 0.008(3) -0.004(3)
C12 0.032(3) 0.070(6) 0.042(4) 0.004(3) 0.005(3) 0.003(3)
C13 0.043(4) 0.060(5) 0.043(4) 0.008(3) 0.010(3) 0.004(3)
C14 0.041(4) 0.057(5) 0.043(4) 0.000(3) 0.009(3) -0.004(3)
C15 0.039(3) 0.054(4) 0.056(4) -0.003(3) 0.015(3) 0.000(3)
C16 0.037(3) 0.069(5) 0.080(5) 0.008(4) 0.012(3) 0.009(3)
C17 0.050(4) 0.077(6) 0.123(8) 0.025(5) 0.018(4) 0.017(4)
C18 0.041(4) 0.061(5) 0.070(5) 0.005(4) 0.009(3) 0.005(3)
C19 0.060(5) 0.092(7) 0.085(6) -0.003(5) 0.020(4) 0.015(4)
C20 0.068(5) 0.100(8) 0.143(9) 0.005(7) 0.043(6) 0.021(5)
C21 0.041(4) 0.055(5) 0.103(6) 0.027(4) -0.009(4) 0.002(3)
C22 0.046(4) 0.086(7) 0.121(8) 0.040(6) -0.018(4) -0.013(4)
C24 0.045(5) 0.123(9) 0.122(8) 0.044(7) 0.016(5) 0.004(5)
C25 0.077(5) 0.062(6) 0.087(6) -0.005(5) 0.020(5) 0.010(4)
C26 0.061(4) 0.054(5) 0.074(5) 0.001(4) 0.024(4) 0.006(4)
C27 0.057(4) 0.057(5) 0.043(4) -0.007(3) 0.006(3) -0.001(4)
C28 0.073(5) 0.052(5) 0.044(4) 0.000(4) 0.016(3) 0.004(4)
C29 0.071(5) 0.082(6) 0.060(5) 0.015(4) 0.022(4) 0.032(5)
C30 0.063(5) 0.125(8) 0.064(5) 0.017(5) 0.014(4) 0.020(5)
C31 0.074(5) 0.077(6) 0.113(7) 0.016(6) 0.046(5) 0.022(5)
C32 0.156(11) 0.120(10) 0.201(13) 0.083(10) 0.136(10) 0.085(9)
C33 0.074(5) 0.062(5) 0.072(5) 0.002(4) 0.036(4) 0.000(4)
C34 0.052(4) 0.058(5) 0.067(5) -0.006(4) 0.020(3) 0.003(3)
C35 0.036(3) 0.073(5) 0.065(5) 0.000(4) 0.016(3) 0.003(3)
C36 0.046(4) 0.093(6) 0.065(5) -0.015(4) 0.024(3) -0.012(4)
C37 0.058(5) 0.075(6) 0.094(6) 0.009(5) -0.007(4) -0.003(4)
C38 0.019(4) 0.252(15) 0.081(6) -0.044(8) 0.006(4) 0.005(6)
C39 0.109(7) 0.087(7) 0.065(5) -0.004(5) -0.040(5) -0.008(6)
C40 0.056(4) 0.081(6) 0.053(4) -0.001(4) -0.002(3) -0.009(4)
C41 0.137(10) 0.131(11) 0.125(9) -0.047(8) 0.037(8) 0.021(8)
C42 0.146(10) 0.203(14) 0.221(14) -0.151(12) 0.112(10) -0.060(10)
C43 0.180(12) 0.275(17) 0.227(15) -0.171(13) 0.147(12) -0.141(12)
C44 0.077(8) 0.28(2) 0.31(2) -0.104(18) 0.093(11) -0.028(10)
C45 0.053(5) 0.062(6) 0.157(10) 0.005(6) 0.003(6) 0.002(4)
C46 0.040(4) 0.054(5) 0.102(6) 0.002(4) 0.005(4) 0.001(3)
N47 0.062(4) 0.061(4) 0.048(3) 0.002(3) -0.001(3) -0.003(3)
C48 0.071(5) 0.064(6) 0.049(4) -0.003(4) 0.002(3) -0.011(4)
C49 0.081(6) 0.071(6) 0.062(5) 0.003(4) -0.005(4) -0.015(5)
C50 0.106(7) 0.094(8) 0.050(5) 0.010(5) -0.014(5) -0.036(6)
C51 0.146(10) 0.065(7) 0.066(6) -0.002(5) 0.011(6) -0.024(7)
C52 0.122(8) 0.062(6) 0.075(6) -0.005(5) 0.027(5) -0.008(6)
C53 0.097(6) 0.050(5) 0.051(5) -0.002(4) 0.014(4) -0.010(5)
N54 0.088(5) 0.063(5) 0.051(4) 0.005(3) 0.020(3) 0.010(4)
C55 0.065(5) 0.081(7) 0.054(5) -0.006(4) 0.004(4) 0.008(5)
C56 0.094(8) 0.170(14) 0.060(6) -0.030(7) -0.001(5) -0.010(9)
N57 0.134(8) 0.053(5) 0.090(6) -0.015(5) -0.007(5) -0.015(5)
C58 0.141(10) 0.073(8) 0.077(7) -0.007(6) -0.010(6) 0.004(8)
C59 0.146(11) 0.095(10) 0.098(8) 0.018(7) -0.014(8) -0.029(8)
C60 0.206(19) 0.20(2) 0.112(11) -0.005(12) 0.022(12) 0.069(18)
C61 0.32(3) 0.136(14) 0.091(9) 0.002(9) 0.049(13) -0.131(16)
C62 0.131(9) 0.124(11) 0.089(7) -0.012(7) 0.032(6) -0.030(8)
C63 0.130(9) 0.096(9) 0.060(6) -0.011(6) 0.002(6) 0.001(8)
N64 0.097(6) 0.101(7) 0.067(5) -0.010(4) 0.012(4) 0.001(5)
C71 0.037(3) 0.059(5) 0.051(4) 0.001(4) 0.006(3) -0.008(3)
C72 0.073(5) 0.055(5) 0.069(5) 0.012(4) 0.005(4) -0.003(4)
C73 0.089(6) 0.079(7) 0.056(5) 0.008(5) 0.002(4) -0.005(5)
C74 0.055(4) 0.074(6) 0.079(6) 0.024(5) 0.004(4) -0.001(4)
C75 0.067(5) 0.056(5) 0.089(7) 0.000(5) -0.004(4) 0.010(4)
C76 0.050(4) 0.070(6) 0.089(6) -0.013(5) 0.005(4) 0.006(4)
C77 0.052(4) 0.086(6) 0.068(5) -0.005(5) 0.011(4) -0.028(4)
C79 0.085(5) 0.118(8) 0.048(4) 0.001(5) 0.016(4) -0.050(5)
C80 0.070(5) 0.092(7) 0.036(4) 0.006(4) 0.007(3) -0.030(5)
C81 0.054(5) 0.136(9) 0.055(5) 0.028(5) 0.003(4) -0.028(6)
C82 0.061(5) 0.119(8) 0.051(5) 0.026(5) 0.005(4) -0.023(5)
C83 0.060(5) 0.087(7) 0.045(4) 0.014(4) 0.004(3) -0.024(5)
C84 0.058(4) 0.086(6) 0.052(4) -0.001(4) 0.017(3) -0.028(5)
C85 0.069(5) 0.092(7) 0.049(4) -0.002(4) 0.021(4) -0.032(5)
C87 0.059(4) 0.080(6) 0.053(4) 0.010(4) 0.013(3) -0.017(4)
C88 0.060(5) 0.087(6) 0.045(4) 0.006(4) 0.007(3) -0.016(4)
C90 0.066(5) 0.050(5) 0.040(4) 0.000(3) 0.014(3) -0.004(4)
C91 0.053(4) 0.062(5) 0.043(4) 0.004(4) 0.008(3) 0.003(4)
C92 0.055(4) 0.057(5) 0.045(4) 0.001(3) 0.008(3) 0.007(4)
C93 0.055(4) 0.051(5) 0.039(4) -0.004(3) 0.008(3) -0.002(3)
C94 0.050(4) 0.057(5) 0.047(4) -0.002(4) 0.007(3) 0.002(4)
C95 0.056(4) 0.054(5) 0.046(4) 0.000(3) 0.008(3) 0.009(4)
C96 0.054(4) 0.065(5) 0.042(4) -0.008(3) 0.012(3) 0.004(4)
C98 0.045(4) 0.052(5) 0.065(5) -0.006(4) 0.015(3) -0.004(3)
C99 0.033(3) 0.055(5) 0.053(4) -0.004(4) 0.007(3) 0.000(3)
C100 0.042(4) 0.077(6) 0.063(5) -0.005(4) 0.007(3) -0.012(4)
C101 0.050(4) 0.088(7) 0.076(6) -0.032(5) 0.011(4) -0.004(4)
C102 0.043(4) 0.140(10) 0.048(5) -0.023(6) 0.007(3) -0.005(5)
C103 0.061(5) 0.125(9) 0.060(6) 0.012(6) 0.014(4) 0.000(5)
C104 0.060(4) 0.077(6) 0.061(5) 0.009(5) 0.013(4) -0.004(4)
C112 0.128(8) 0.092(8) 0.110(8) 0.001(6) 0.039(7) -0.004(7)
C23 0.068(7) 0.264(19) 0.186(14) 0.124(14) 0.019(8) 0.059(9)
N78 0.042(3) 0.075(5) 0.051(3) 0.004(3) 0.013(2) -0.007(3)
N97 0.052(3) 0.062(4) 0.048(3) -0.003(3) 0.010(3) -0.005(3)
O1 0.041(2) 0.053(3) 0.059(3) 0.007(2) 0.0048(19) 0.002(2)
O2 0.051(3) 0.065(4) 0.112(4) 0.027(3) 0.009(3) 0.011(3)
O3 0.056(3) 0.058(4) 0.111(5) 0.015(3) 0.011(3) -0.001(3)
O4 0.053(3) 0.049(3) 0.067(3) -0.006(2) 0.015(2) -0.002(2)
O5 0.058(3) 0.060(3) 0.062(3) 0.003(2) 0.017(2) 0.008(3)
O6 0.066(3) 0.145(6) 0.067(4) 0.030(4) 0.029(3) 0.038(3)
O7 0.095(4) 0.062(4) 0.103(4) 0.014(3) 0.056(3) 0.019(3)
O8 0.046(2) 0.058(3) 0.065(3) -0.004(2) 0.020(2) 0.007(2)
O9 0.032(2) 0.066(3) 0.055(3) 0.004(2) 0.0090(18) -0.002(2)
O10 0.039(3) 0.131(5) 0.067(3) -0.036(3) 0.011(2) -0.012(3)
O11 0.120(5) 0.093(5) 0.102(5) -0.030(4) -0.059(5) 0.027(4)
O12 0.065(3) 0.118(6) 0.054(3) -0.016(3) 0.003(2) 0.006(3)
O13 0.079(4) 0.119(6) 0.118(5) -0.043(4) 0.034(4) -0.001(4)
O14 0.115(6) 0.212(10) 0.286(12) -0.154(10) 0.089(7) -0.045(6)
O15 0.046(3) 0.093(5) 0.160(6) -0.043(4) 0.023(4) -0.007(3)
O16 0.036(2) 0.052(3) 0.077(3) 0.011(3) 0.006(2) 0.000(2)
O86 0.068(3) 0.083(4) 0.065(3) 0.013(3) 0.010(3) -0.016(3)
O89 0.064(3) 0.070(4) 0.058(3) -0.006(3) 0.012(2) -0.013(3)
F1 0.145(5) 0.129(6) 0.126(5) 0.035(4) -0.029(4) -0.037(4)
F2 0.095(4) 0.201(7) 0.063(3) 0.001(4) -0.014(3) 0.034(4)
F3 0.167(6) 0.129(6) 0.129(5) 0.041(4) 0.045(4) 0.017(5)
F4 0.106(4) 0.147(6) 0.097(4) 0.002(4) -0.038(3) -0.012(4)
F5 0.138(5) 0.154(6) 0.067(3) -0.011(4) 0.007(3) 0.010(4)
F6 0.106(4) 0.137(5) 0.103(4) -0.023(4) -0.018(3) 0.026(4)
P1 0.0947(17) 0.108(2) 0.0616(14) 0.0028(15) -0.0175(12) 0.0060(15)
Cl1 0.140(2) 0.142(3) 0.097(2) -0.0036(18) 0.0168(17) 0.025(2)
Cl2 0.201(4) 0.184(4) 0.133(3) 0.026(3) 0.050(3) -0.022(3)
Cl3 0.284(6) 0.227(5) 0.229(5) 0.125(4) 0.132(5) 0.153(5)
N200 0.162(9) 0.101(8) 0.115(8) -0.025(6) 0.021(7) 0.013(7)
C201 0.103(7) 0.081(7) 0.073(6) -0.005(5) 0.018(5) 0.012(6)
C202 0.117(8) 0.120(10) 0.109(8) -0.022(7) 0.029(7) -0.039(7)
N204 0.58(4) 0.40(4) 0.158(16) 0.12(2) 0.17(2) 0.32(3)
C205 0.38(4) 0.106(12) 0.19(2) 0.032(14) -0.19(2) 0.023(18)
C206 0.137(10) 0.104(10) 0.138(11) -0.017(8) 0.032(8) 0.045(7)
O203 0.24(2) 0.084(12) 0.23(2) -0.011(13) -0.084(19) -0.010(13)
P2 0.0853(16) 0.0720(17) 0.0855(16) 0.0008(13) 0.0328(13) 0.0087(12)
F7 0.211(19) 0.139(15) 0.158(15) -0.054(13) 0.101(14) -0.045(13)
F8 0.164(16) 0.163(18) 0.141(14) 0.018(14) 0.003(12) 0.042(13)
F9 0.092(9) 0.24(2) 0.177(18) -0.046(16) 0.068(10) -0.063(11)
F10 0.22(2) 0.131(15) 0.28(2) -0.120(16) 0.138(18) -0.017(14)
F11 0.38(4) 0.31(3) 0.18(2) 0.13(2) 0.04(3) -0.04(3)
F12 0.166(16) 0.196(19) 0.26(3) -0.064(19) 0.135(17) -0.078(14)
F71 0.112(10) 0.147(13) 0.188(16) 0.058(11) -0.029(10) -0.034(8)
F81 0.35(3) 0.078(10) 0.23(2) 0.043(13) -0.04(2) -0.007(14)
F91 0.19(2) 0.22(2) 0.33(3) -0.04(2) 0.16(2) 0.005(16)
F101 0.26(2) 0.25(2) 0.146(15) 0.008(17) -0.111(16) -0.04(2)
F111 0.27(2) 0.140(14) 0.177(18) 0.083(13) -0.027(15) -0.079(13)
F121 0.20(2) 0.41(3) 0.168(17) -0.10(2) 0.088(15) 0.02(2)
O204 0.27(3) 0.39(4) 0.131(16) -0.04(2) -0.007(17) 0.23(3)

loop_
_atom_type_symbol
_atom_type_description
_atom_type_scat_dispersion_real
_atom_type_scat_dispersion_imag
_atom_type_scat_source
C C 0.0181 0.0091 'International Tables Vol C Tables 4.2.6.8 and 6.1.1.4'
H H 0 0 'International Tables Vol C Tables 4.2.6.8 and 6.1.1.4'
N N 0.0311 0.018 'International Tables Vol C Tables 4.2.6.8 and 6.1.1.4'
O O 0.0492 0.0322 'International Tables Vol C Tables 4.2.6.8 and 6.1.1.4'
F F 0.0727 0.0534 'International Tables Vol C Tables 4.2.6.8 and 6.1.1.4'
P P 0.2955 0.4335 'International Tables Vol C Tables 4.2.6.8 and 6.1.1.4'
Cl Cl 0.3639 0.7018 'International Tables Vol C Tables 4.2.6.8 and 6.1.1.4'

loop_
_geom_angle_atom_site_label_1
_geom_angle_atom_site_label_2
_geom_angle_atom_site_label_3
_geom_angle
C14 C1 C2 119.4(5)
C14 C1 C18 120.1(6)
C2 C1 C18 120.5(6)
C3 C2 C7 118.0(6)
C3 C2 C1 121.3(6)
C7 C2 C1 120.6(6)
C4 C3 C2 121.9(6)
C4 C3 H3 119.1
C2 C3 H3 119.1
C3 C4 O8 125.4(6)
C3 C4 C5 120.1(7)
O8 C4 C5 114.5(6)
C6 C5 O1 127.5(6)
C6 C5 C4 119.4(6)
O1 C5 C4 113.0(6)
C5 C6 C7 121.7(6)
C5 C6 H6 119.2
C7 C6 H6 119.2
C2 C7 C6 118.8(6)
C2 C7 C8 119.9(6)
C6 C7 C8 121.2(5)
C9 C8 C7 119.1(6)
C9 C8 C15 120.8(6)
C7 C8 C15 120.1(5)
C8 C9 C14 121.3(7)
C8 C9 C10 121.8(6)
C14 C9 C10 116.8(6)
C11 C10 C9 121.8(6)
C11 C10 H10 119.1
C9 C10 H10 119.1
C10 C11 O16 125.2(6)
C10 C11 C12 120.0(7)
O16 C11 C12 114.9(5)
C13 C12 O9 125.0(6)
C13 C12 C11 120.4(6)
O9 C12 C11 114.6(6)
C12 C13 C14 121.8(6)
C12 C13 H13 119.1
C14 C13 H13 119.1
C1 C14 C13 121.5(6)
C1 C14 C9 119.2(6)
C13 C14 C9 119.2(7)
C8 C15 C16 113.5(5)
C8 C15 H15A 108.9
C16 C15 H15A 108.9
C8 C15 H15B 108.9
C16 C15 H15B 108.9
H15A C15 H15B 107.7
C15 C16 C17 110.6(6)
C15 C16 H16A 109.5
C17 C16 H16A 109.5
C15 C16 H16B 109.5
C17 C16 H16B 109.5
H16A C16 H16B 108.1
C16 C17 H17A 109.5
C16 C17 H17B 109.5
H17A C17 H17B 109.5
C16 C17 H17C 109.5
H17A C17 H17C 109.5
H17B C17 H17C 109.5
C1 C18 C19 113.3(6)
C1 C18 H18A 108.9
C19 C18 H18A 108.9
C1 C18 H18B 108.9
C19 C18 H18B 108.9
H18A C18 H18B 107.7
C20 C19 C18 112.7(7)
C20 C19 H19A 109.1
C18 C19 H19A 109.1
C20 C19 H19B 109.1
C18 C19 H19B 109.1
H19A C19 H19B 107.8
C19 C20 H20A 109.5
C19 C20 H20B 109.5
H20A C20 H20B 109.5
C19 C20 H20C 109.5
H20A C20 H20C 109.5
H20B C20 H20C 109.5
O1 C21 C22 106.1(6)
O1 C21 H21A 110.5
C22 C21 H21A 110.5
O1 C21 H21B 110.5
C22 C21 H21B 110.5
H21A C21 H21B 108.7
O2 C22 C21 112.2(7)
O2 C22 H22A 109.2
C21 C22 H22A 109.2
O2 C22 H22B 109.2
C21 C22 H22B 109.2
H22A C22 H22B 107.9
O3 C24 C23 110.9(7)
O3 C24 H24A 109.5
C23 C24 H24A 109.5
O3 C24 H24B 109.5
C23 C24 H24B 109.5
H24A C24 H24B 108.1
O3 C25 C26 113.3(7)
O3 C25 H25A 108.9
C26 C25 H25A 108.9
O3 C25 H25B 108.9
C26 C25 H25B 108.9
H25A C25 H25B 107.7
O4 C26 C25 106.9(6)
O4 C26 H26A 110.3
C25 C26 H26A 110.3
O4 C26 H26B 110.3
C25 C26 H26B 110.3
H26A C26 H26B 108.6
N47 C27 O4 122.3(6)
N47 C27 C28 122.5(7)
O4 C27 C28 115.1(6)
N54 C28 O5 122.2(7)
N54 C28 C27 121.2(7)
O5 C28 C27 116.6(7)
O5 C29 C30 106.9(7)
O5 C29 H29A 110.3
C30 C29 H29A 110.3
O5 C29 H29B 110.3
C30 C29 H29B 110.3
H29A C29 H29B 108.6
O6 C30 C29 111.0(7)
O6 C30 H30A 109.4
C29 C30 H30A 109.4
O6 C30 H30B 109.4
C29 C30 H30B 109.4
H30A C30 H30B 108
O6 C31 C32 116.5(8)
O6 C31 H31A 108.2
C32 C31 H31A 108.2
O6 C31 H31B 108.2
C32 C31 H31B 108.2
H31A C31 H31B 107.3
O7 C32 C31 122.0(10)
O7 C32 H32A 106.8
C31 C32 H32A 106.8
O7 C32 H32B 106.8
C31 C32 H32B 106.8
H32A C32 H32B 106.7
O7 C33 C34 109.3(6)
O7 C33 H33A 109.8
C34 C33 H33A 109.8
O7 C33 H33B 109.8
C34 C33 H33B 109.8
H33A C33 H33B 108.3
O8 C34 C33 106.9(6)
O8 C34 H34A 110.4
C33 C34 H34A 110.4
O8 C34 H34B 110.4
C33 C34 H34B 110.4
H34A C34 H34B 108.6
O9 C35 C36 107.2(6)
O9 C35 H35A 110.3
C36 C35 H35A 110.3
O9 C35 H35B 110.3
C36 C35 H35B 110.3
H35A C35 H35B 108.5
O10 C36 C35 113.6(6)
O10 C36 H36A 108.8
C35 C36 H36A 108.8
O10 C36 H36B 108.8
C35 C36 H36B 108.8
H36A C36 H36B 107.7
O10 C37 C38 112.4(7)
O10 C37 H37A 109.1
C38 C37 H37A 109.1
O10 C37 H37B 109.1
C38 C37 H37B 109.1
H37A C37 H37B 107.9
O11 C38 C37 121.8(7)
O11 C38 H38A 106.9
C37 C38 H38A 106.9
O11 C38 H38B 106.9
C37 C38 H38B 106.9
H38A C38 H38B 106.7
O11 C39 C40 114.1(7)
O11 C39 H39A 108.7
C40 C39 H39A 108.7
O11 C39 H39B 108.7
C40 C39 H39B 108.7
H39A C39 H39B 107.6
O12 C40 C39 109.0(7)
O12 C40 H40A 109.9
C39 C40 H40A 109.9
O12 C40 H40B 109.9
C39 C40 H40B 109.9
H40A C40 H40B 108.3
O13 C41 C42 98.9(10)
O13 C41 H41A 112
C42 C41 H41A 112
O13 C41 H41B 112
C42 C41 H41B 112
H41A C41 H41B 109.7
O14 C42 C41 102.6(12)
O14 C42 H42A 111.3
C41 C42 H42A 111.3
O14 C42 H42B 111.3
C41 C42 H42B 111.3
H42A C42 H42B 109.2
C44 C43 O14 105.9(15)
C44 C43 H43A 110.6
O14 C43 H43A 110.6
C44 C43 H43B 110.6
O14 C43 H43B 110.6
H43A C43 H43B 108.7
C43 C44 O15 114.6(11)
C43 C44 H44A 108.6
O15 C44 H44A 108.6
C43 C44 H44B 108.6
O15 C44 H44B 108.6
H44A C44 H44B 107.6
O15 C45 C46 111.0(8)
O15 C45 H45A 109.4
C46 C45 H45A 109.4
O15 C45 H45B 109.4
C46 C45 H45B 109.4
H45A C45 H45B 108
O16 C46 C45 105.7(6)
O16 C46 H46A 110.6
C45 C46 H46A 110.6
O16 C46 H46B 110.6
C45 C46 H46B 110.6
H46A C46 H46B 108.7
C27 N47 C48 117.0(6)
C53 C48 N47 121.2(7)
C53 C48 C49 119.4(8)
N47 C48 C49 119.3(8)
C50 C49 C48 119.4(9)
C50 C49 H49 120.3
C48 C49 H49 120.3
C49 C50 C51 121.2(9)
C49 C50 H50 119.4
C51 C50 H50 119.4
C52 C51 C50 119.9(9)
C52 C51 H51 120.1
C50 C51 H51 120.1
C51 C52 C53 120.2(10)
C51 C52 H52 119.9
C53 C52 H52 119.9
C48 C53 N54 121.1(7)
C48 C53 C52 119.8(8)
N54 C53 C52 119.1(8)
C28 N54 C53 116.9(7)
N64 C55 O12 121.9(8)
N64 C55 C56 125.1(11)
O12 C55 C56 113.0(9)
N57 C56 O13 128.2(12)
N57 C56 C55 119.4(11)
O13 C56 C55 112.1(13)
C56 N57 C58 118.8(11)
C63 C58 C59 125.4(14)
C63 C58 N57 119.5(11)
C59 C58 N57 114.7(13)
C60 C59 C58 116.6(18)
C60 C59 H59 121.7
C58 C59 H59 121.7
C59 C60 C61 123(2)
C59 C60 H60 118.3
C61 C60 H60 118.3
C60 C61 C62 120.3(17)
C60 C61 H61 119.8
C62 C61 H61 119.8
C63 C62 C61 114.1(14)
C63 C62 H62 122.9
C61 C62 H62 122.9
C58 C63 C62 119.7(12)
C58 C63 N64 122.6(11)
C62 C63 N64 117.7(11)
C55 N64 C63 114.3(9)
C72 C71 C76 117.4(7)
C72 C71 C77 123.4(7)
C76 C71 C77 119.2(7)
C71 C72 C73 120.8(8)
C71 C72 H72 119.6
C73 C72 H72 119.6
C74 C73 C72 119.3(8)
C74 C73 H73 120.4
C72 C73 H73 120.4
C75 C74 C73 120.5(8)
C75 C74 H74 119.8
C73 C74 H74 119.8
C74 C75 C76 119.4(8)
C74 C75 H75 120.3
C76 C75 H75 120.3
C75 C76 C71 122.7(8)
C75 C76 H76 118.7
C71 C76 H76 118.7
N78 C77 C71 113.2(6)
N78 C77 H77A 108.9
C71 C77 H77A 108.9
N78 C77 H77B 108.9
C71 C77 H77B 108.9
H77A C77 H77B 107.8
N78 C79 C80 110.2(6)
N78 C79 H79A 109.6
C80 C79 H79A 109.6
N78 C79 H79B 109.6
C80 C79 H79B 109.6
H79A C79 H79B 108.1
C81 C80 C85 118.2(8)
C81 C80 C79 121.0(8)
C85 C80 C79 120.8(9)
C80 C81 C82 122.0(8)
C80 C81 H81 119
C82 C81 H81 119
C83 C82 C81 119.2(9)
C83 C82 H82 120.4
C81 C82 H82 120.4
O86 C83 C84 123.5(7)
O86 C83 C82 116.9(9)
C84 C83 C82 119.6(8)
C83 C84 C85 119.5(7)
C83 C84 H84 120.3
C85 C84 H84 120.3
C80 C85 C84 121.4(9)
C80 C85 H85 119.3
C84 C85 H85 119.3
O86 C87 C88 107.9(6)
O86 C87 H87A 110.1
C88 C87 H87A 110.1
O86 C87 H87B 110.1
C88 C87 H87B 110.1
H87A C87 H87B 108.4
O89 C88 C87 103.9(6)
O89 C88 H88A 111
C87 C88 H88A 111
O89 C88 H88B 111
C87 C88 H88B 111
H88A C88 H88B 109
O89 C90 C95 116.1(6)
O89 C90 C91 123.6(6)
C95 C90 C91 120.3(7)
C92 C91 C90 119.2(6)
C92 C91 H91 120.4
C90 C91 H91 120.4
C91 C92 C93 121.8(7)
C91 C92 H92 119.1
C93 C92 H92 119.1
C92 C93 C94 118.4(6)
C92 C93 C96 122.9(6)
C94 C93 C96 118.7(6)
C95 C94 C93 120.6(6)
C95 C94 H94 119.7
C93 C94 H94 119.7
C94 C95 C90 119.7(7)
C94 C95 H95 120.2
C90 C95 H95 120.2
C93 C96 N97 110.7(5)
C93 C96 H96A 109.5
N97 C96 H96A 109.5
C93 C96 H96B 109.5
N97 C96 H96B 109.5
H96A C96 H96B 108.1
N97 C98 C99 114.0(5)
N97 C98 H98A 108.8
C99 C98 H98A 108.8
N97 C98 H98B 108.8
C99 C98 H98B 108.8
H98A C98 H98B 107.6
C104 C99 C100 118.0(7)
C104 C99 C98 123.5(7)
C100 C99 C98 118.4(7)
C101 C100 C99 121.9(8)
C101 C100 H100 119.1
C99 C100 H100 119.1
C102 C101 C100 117.3(9)
C102 C101 H101 121.3
C100 C101 H101 121.3
C103 C102 C101 122.9(8)
C103 C102 H102 118.5
C101 C102 H102 118.5
C102 C103 C104 119.3(9)
C102 C103 H103 120.3
C104 C103 H103 120.3
C99 C104 C103 120.5(8)
C99 C104 H104 119.8
C103 C104 H104 119.8
Cl3 C112 Cl1 111.5(6)
Cl3 C112 Cl2 109.6(7)
Cl1 C112 Cl2 112.3(6)
Cl3 C112 H112 107.8
Cl1 C112 H112 107.8
Cl2 C112 H112 107.8
O2 C23 C24 117.8(11)
O2 C23 H23A 107.9
C24 C23 H23A 107.9
O2 C23 H23B 107.9
C24 C23 H23B 107.9
H23A C23 H23B 107.2
C77 N78 C79 112.3(6)
C77 N78 H78A 109.1
C79 N78 H78A 109.1
C77 N78 H78B 109.1
C79 N78 H78B 109.1
H78A N78 H78B 107.9
C98 N97 C96 111.4(5)
C98 N97 H97A 109.4
C96 N97 H97A 109.4
C98 N97 H97B 109.4
C96 N97 H97B 109.3
H97A N97 H97B 108
C5 O1 C21 115.5(5)
C23 O2 C22 109.0(7)
C24 O3 C25 113.7(6)
C27 O4 C26 115.3(5)
C28 O5 C29 116.3(6)
C31 O6 C30 117.0(7)
C32 O7 C33 116.6(7)
C4 O8 C34 115.9(5)
C12 O9 C35 116.5(5)
C37 O10 C36 113.1(6)
C38 O11 C39 114.7(8)
C55 O12 C40 112.4(6)
C56 O13 C41 109.4(10)
C42 O14 C43 109.7(12)
C45 O15 C44 118.0(9)
C11 O16 C46 116.1(5)
C83 O86 C87 116.6(6)
C90 O89 C88 119.8(6)
F6 P1 F3 89.1(4)
F6 P1 F1 90.9(4)
F3 P1 F1 179.8(5)
F6 P1 F4 89.7(3)
F3 P1 F4 91.8(4)
F1 P1 F4 88.0(3)
F6 P1 F2 91.5(3)
F3 P1 F2 89.7(4)
F1 P1 F2 90.4(4)
F4 P1 F2 178.1(4)
F6 P1 F5 179.3(4)
F3 P1 F5 90.3(4)
F1 P1 F5 89.7(4)
F4 P1 F5 90.0(3)
F2 P1 F5 88.8(3)
N200 C201 C202 177.7(12)
C201 C202 H20D 109.5
C201 C202 H20E 109.5
H20D C202 H20E 109.5
C201 C202 H20F 109.5
H20D C202 H20F 109.5
H20E C202 H20F 109.5
N204 C205 C206 153(3)
C205 C206 H20G 109.5
C205 C206 H20H 109.5
H20G C206 H20H 109.5
C205 C206 H20I 109.5
H20G C206 H20I 109.5
H20H C206 H20I 109.5
F101 P2 F11 130.3(11)
F101 P2 F9 128.6(9)
F11 P2 F9 93.2(9)
F101 P2 F81 93.6(8)
F11 P2 F81 132.3(10)
F9 P2 F81 64.5(10)
F101 P2 F121 92.5(8)
F11 P2 F121 71.4(11)
F9 P2 F121 131.4(9)
F81 P2 F121 91.9(9)
F101 P2 F10 63.2(9)
F11 P2 F10 94.6(9)
F9 P2 F10 91.6(7)
F81 P2 F10 125.6(10)
F121 P2 F10 134.2(10)
F101 P2 F91 92.0(8)
F11 P2 F91 104.0(11)
F9 P2 F91 45.9(8)
F81 P2 F91 90.0(8)
F121 P2 F91 175.1(9)
F10 P2 F91 46.8(8)
F101 P2 F111 91.7(8)
F11 P2 F111 43.7(9)
F9 P2 F111 110.4(10)
F81 P2 F111 174.3(9)
F121 P2 F111 90.0(9)
F10 P2 F111 55.4(8)
F91 P2 F111 87.7(8)
F101 P2 F7 108.2(10)
F11 P2 F7 93.2(9)
F9 P2 F7 92.5(7)
F81 P2 F7 49.9(8)
F121 P2 F7 45.1(9)
F10 P2 F7 171.0(9)
F91 P2 F7 134.9(9)
F111 P2 F7 129.9(8)
F101 P2 F12 47.5(9)
F11 P2 F12 91.5(8)
F9 P2 F12 175.2(9)
F81 P2 F12 111.8(10)
F121 P2 F12 50.2(8)
F10 P2 F12 88.5(7)
F91 P2 F12 132.9(9)
F111 P2 F12 73.5(9)
F7 P2 F12 86.8(7)
F101 P2 F8 48.5(8)
F11 P2 F8 177.2(9)
F9 P2 F8 89.1(8)
F81 P2 F8 47.7(8)
F121 P2 F8 105.9(10)
F10 P2 F8 86.9(8)
F91 P2 F8 78.7(9)
F111 P2 F8 136.6(8)
F7 P2 F8 85.2(7)
F12 P2 F8 86.1(7)
F101 P2 F71 177.9(8)
F11 P2 F71 47.6(9)
F9 P2 F71 52.9(7)
F81 P2 F71 88.4(7)
F121 P2 F71 86.8(7)
F10 P2 F71 116.0(9)
F91 P2 F71 88.7(8)
F111 P2 F71 86.4(6)
F7 P2 F71 72.7(9)
F12 P2 F71 131.0(9)
F8 P2 F71 133.6(8)

loop_
_geom_bond_atom_site_label_1
_geom_bond_atom_site_label_2
_geom_bond_distance
C1 C14 1.415(10)
C1 C2 1.431(9)
C1 C18 1.512(9)
C2 C3 1.416(10)
C2 C7 1.422(9)
C3 C4 1.349(9)
C3 H3 0.95
C4 O8 1.383(8)
C4 C5 1.438(9)
C5 C6 1.345(9)
C5 O1 1.372(8)
C6 C7 1.423(9)
C6 H6 0.95
C7 C8 1.429(10)
C8 C9 1.403(9)
C8 C15 1.520(9)
C9 C14 1.443(9)
C9 C10 1.447(10)
C10 C11 1.360(9)
C10 H10 0.95
C11 O16 1.363(8)
C11 C12 1.424(9)
C12 C13 1.350(10)
C12 O9 1.380(8)
C13 C14 1.419(9)
C13 H13 0.95
C15 C16 1.528(10)
C15 H15A 0.99
C15 H15B 0.99
C16 C17 1.536(10)
C16 H16A 0.99
C16 H16B 0.99
C17 H17A 0.98
C17 H17B 0.98
C17 H17C 0.98
C18 C19 1.523(10)
C18 H18A 0.99
C18 H18B 0.99
C19 C20 1.502(11)
C19 H19A 0.99
C19 H19B 0.99
C20 H20A 0.98
C20 H20B 0.98
C20 H20C 0.98
C21 O1 1.447(8)
C21 C22 1.497(11)
C21 H21A 0.99
C21 H21B 0.99
C22 O2 1.421(10)
C22 H22A 0.99
C22 H22B 0.99
C24 O3 1.399(10)
C24 C23 1.448(10)
C24 H24A 0.99
C24 H24B 0.99
C25 O3 1.424(10)
C25 C26 1.509(11)
C25 H25A 0.99
C25 H25B 0.99
C26 O4 1.443(8)
C26 H26A 0.99
C26 H26B 0.99
C27 N47 1.283(9)
C27 O4 1.339(8)
C27 C28 1.451(10)
C28 N54 1.311(9)
C28 O5 1.337(9)
C29 O5 1.460(8)
C29 C30 1.484(12)
C29 H29A 0.99
C29 H29B 0.99
C30 O6 1.418(10)
C30 H30A 0.99
C30 H30B 0.99
C31 O6 1.347(9)
C31 C32 1.402(13)
C31 H31A 0.99
C31 H31B 0.99
C32 O7 1.277(11)
C32 H32A 0.99
C32 H32B 0.99
C33 O7 1.441(9)
C33 C34 1.496(10)
C33 H33A 0.99
C33 H33B 0.99
C34 O8 1.416(8)
C34 H34A 0.99
C34 H34B 0.99
C35 O9 1.449(8)
C35 C36 1.478(10)
C35 H35A 0.99
C35 H35B 0.99
C36 O10 1.440(9)
C36 H36A 0.99
C36 H36B 0.99
C37 O10 1.407(9)
C37 C38 1.514(14)
C37 H37A 0.99
C37 H37B 0.99
C38 O11 1.249(10)
C38 H38A 0.99
C38 H38B 0.99
C39 O11 1.433(10)
C39 C40 1.457(12)
C39 H39A 0.99
C39 H39B 0.99
C40 O12 1.454(9)
C40 H40A 0.99
C40 H40B 0.99
C41 O13 1.449(13)
C41 C42 1.585(18)
C41 H41A 0.99
C41 H41B 0.99
C42 O14 1.472(16)
C42 H42A 0.99
C42 H42B 0.99
C43 C44 1.42(2)
C43 O14 1.524(14)
C43 H43A 0.99
C43 H43B 0.99
C44 O15 1.458(15)
C44 H44A 0.99
C44 H44B 0.99
C45 O15 1.434(12)
C45 C46 1.496(11)
C45 H45A 0.99
C45 H45B 0.99
C46 O16 1.451(8)
C46 H46A 0.99
C46 H46B 0.99
N47 C48 1.387(10)
C48 C53 1.385(11)
C48 C49 1.402(11)
C49 C50 1.359(12)
C49 H49 0.95
C50 C51 1.403(14)
C50 H50 0.95
C51 C52 1.342(13)
C51 H51 0.95
C52 C53 1.410(12)
C52 H52 0.95
C53 N54 1.385(10)
C55 N64 1.196(10)
C55 O12 1.436(11)
C55 C56 1.492(14)
C56 N57 1.263(15)
C56 O13 1.359(14)
N57 C58 1.394(15)
C58 C63 1.327(15)
C58 C59 1.389(16)
C59 C60 1.31(2)
C59 H59 0.95
C60 C61 1.39(2)
C60 H60 0.95
C61 C62 1.46(2)
C61 H61 0.95
C62 C63 1.440(15)
C62 H62 0.95
C63 N64 1.465(14)
C71 C72 1.371(10)
C71 C76 1.384(11)
C71 C77 1.505(10)
C72 C73 1.401(11)
C72 H72 0.95
C73 C74 1.378(12)
C73 H73 0.95
C74 C75 1.357(11)
C74 H74 0.95
C75 C76 1.364(12)
C75 H75 0.95
C76 H76 0.95
C77 N78 1.466(10)
C77 H77A 0.99
C77 H77B 0.99
C79 N78 1.506(9)
C79 C80 1.516(12)
C79 H79A 0.99
C79 H79B 0.99
C80 C81 1.357(13)
C80 C85 1.360(10)
C81 C82 1.386(13)
C81 H81 0.95
C82 C83 1.373(11)
C82 H82 0.95
C83 O86 1.367(10)
C83 C84 1.372(11)
C84 C85 1.390(11)
C84 H84 0.95
C85 H85 0.95
C87 O86 1.422(8)
C87 C88 1.480(11)
C87 H87A 0.99
C87 H87B 0.99
C88 O89 1.423(8)
C88 H88A 0.99
C88 H88B 0.99
C90 O89 1.364(8)
C90 C95 1.386(9)
C90 C91 1.389(10)
C91 C92 1.365(10)
C91 H91 0.95
C92 C93 1.384(9)
C92 H92 0.95
C93 C94 1.395(9)
C93 C96 1.492(10)
C94 C95 1.376(10)
C94 H94 0.95
C95 H95 0.95
C96 N97 1.516(8)
C96 H96A 0.99
C96 H96B 0.99
C98 N97 1.473(8)
C98 C99 1.497(9)
C98 H98A 0.99
C98 H98B 0.99
C99 C104 1.376(10)
C99 C100 1.392(10)
C100 C101 1.385(11)
C100 H100 0.95
C101 C102 1.365(13)
C101 H101 0.95
C102 C103 1.345(13)
C102 H102 0.95
C103 C104 1.390(12)
C103 H103 0.95
C104 H104 0.95
C112 Cl3 1.680(12)
C112 Cl1 1.735(11)
C112 Cl2 1.749(11)
C112 H112 1
C23 O2 1.355(14)
C23 H23A 0.99
C23 H23B 0.99
N78 H78A 0.92
N78 H78B 0.92
N97 H97A 0.92
N97 H97B 0.92
F1 P1 1.579(7)
F2 P1 1.590(5)
F3 P1 1.576(7)
F4 P1 1.582(6)
F5 P1 1.603(6)
F6 P1 1.569(6)
N200 C201 1.146(12)
C201 C202 1.457(12)
C202 H20D 0.98
C202 H20E 0.98
C202 H20F 0.98
N204 C205 1.143(15)
C205 C206 1.571(17)
C206 H20G 0.98
C206 H20H 0.98
C206 H20I 0.98
P2 F101 1.558(8)
P2 F11 1.560(8)
P2 F9 1.563(7)
P2 F81 1.573(8)
P2 F121 1.573(8)
P2 F10 1.583(8)
P2 F91 1.590(8)
P2 F111 1.597(8)
P2 F7 1.600(8)
P2 F12 1.614(8)
P2 F8 1.626(8)
P2 F71 1.628(7)

loop_
_geom_hbond_atom_site_label_D
_geom_hbond_atom_site_label_H
_geom_hbond_atom_site_label_A
_geom_hbond_distance_DH
_geom_hbond_distance_HA
_geom_hbond_distance_DA
_geom_hbond_angle_DHA
N78 H78A O15 0.92 2.28 2.980(8) 132.1
N78 H78A O16 0.92 2.34 3.185(7) 152.1
N78 H78B O10 0.92 2.13 3.019(7) 161.1
N78 H78B O9 0.92 2.55 3.149(8) 123.5
N97 H97A O7 0.92 2.02 2.927(7) 170.7
N97 H97B O1 0.92 2.43 3.306(8) 160.1
N97 H97B O2 0.92 2.61 3.260(8) 128.2
